data_7239973
loop_
_publ_author_name
'Yue, Jing'
'Ma, Xi-Tao'
'Liu, Xiong-Li'
'Wang, Jun-Xin'
'Liu, Xiong-Wei'
'Zhou, Ying'

_publ_section_title
;
 Ammonium hydroxide as the ultimate amino source for the synthesis of
 N-unprotected 3-tetrasubstituted aminooxindoles via catalyst-free direct
 amination
;
_journal_issue 6
_journal_name_full 'Green Chemistry'
_journal_page_first 1837
_journal_page_last 1841
_journal_paper_doi 10.1039/D0GC00130A
_journal_volume 22
_journal_year 2020
_chemical_formula_moiety 'C15 H13 Cl N2 O'
_chemical_formula_sum 'C15 H13 Cl N2 O'
_chemical_formula_weight 272.72
_space_group_crystal_system monoclinic
_space_group_IT_number 14
_space_group_name_Hall '-P 2ybc'
_space_group_name_H-M_alt 'P 1 21/c 1'
_atom_sites_solution_hydrogens mixed
_atom_sites_solution_primary dual
_audit_creation_date 2019-04-29
_audit_creation_method
;
Olex2 1.2
(compiled 2018.05.29 svn.r3508 for OlexSys, GUI svn.r5506)
;
_audit_update_record
;
2019-12-30 deposited with the CCDC.	2020-02-24 downloaded from the CCDC.
;
_cell_angle_alpha 90
_cell_angle_beta 98.694(4)
_cell_angle_gamma 90
_cell_formula_units_Z 4
_cell_length_a 11.3479(5)
_cell_length_b 10.0774(5)
_cell_length_c 11.9461(6)
_cell_measurement_reflns_used 2715
_cell_measurement_temperature 100.00(10)
_cell_measurement_theta_max 28.9490
_cell_measurement_theta_min 2.6580
_cell_volume 1350.43(11)
_computing_cell_refinement 'CrysAlisPro 1.171.38.43f (Rigaku OD, 2015)'
_computing_data_collection 'CrysAlisPro 1.171.38.43f (Rigaku OD, 2015)'
_computing_data_reduction 'CrysAlisPro 1.171.38.43f (Rigaku OD, 2015)'
_computing_molecular_graphics 'Olex2 (Dolomanov et al., 2009)'
_computing_publication_material 'Olex2 (Dolomanov et al., 2009)'
_computing_structure_refinement 'ShelXL (Sheldrick, 2015)'
_computing_structure_solution 'ShelXT (Sheldrick, 2015)'
_diffrn_ambient_environment N~2~
_diffrn_ambient_temperature 100.00(10)
_diffrn_detector 'CCD plate'
_diffrn_detector_area_resol_mean 5.2684
_diffrn_detector_type AtlasS2
_diffrn_measured_fraction_theta_full 1.000
_diffrn_measured_fraction_theta_max 1.000
_diffrn_measurement_details
;
List of Runs (angles in degrees, time in seconds):

  # Type    Start    End  Width  t~exp~   \w     \q     \k     \f   Frames
#--------------------------------------------------------------------------
  1  \w    -39.00  38.00   1.00    2.00    --  -11.59  77.00 -90.00   77
  2  \w      1.00  84.00   1.00    2.00    --   11.74  77.00 150.00   83
  3  \w    -20.00  20.00   1.00    2.00    --   11.74  77.00 120.00   40
;
_diffrn_measurement_device 'four-circle diffractometer'
_diffrn_measurement_device_type 'SuperNova, Dual, Cu at zero, AtlasS2'
_diffrn_measurement_method '\w scans'
_diffrn_orient_matrix_type 'CrysAlisPro convention (1999,Acta A55,543-557)'
_diffrn_orient_matrix_UB_11 -0.0074073000
_diffrn_orient_matrix_UB_12 -0.0686273000
_diffrn_orient_matrix_UB_13 -0.0120008000
_diffrn_orient_matrix_UB_21 -0.0620468000
_diffrn_orient_matrix_UB_22 0.0099540000
_diffrn_orient_matrix_UB_23 -0.0165365000
_diffrn_orient_matrix_UB_31 0.0095286000
_diffrn_orient_matrix_UB_32 0.0117747000
_diffrn_orient_matrix_UB_33 -0.0565527000
_diffrn_radiation_monochromator mirror
_diffrn_radiation_probe x-ray
_diffrn_radiation_type MoK\a
_diffrn_radiation_wavelength 0.71073
_diffrn_reflns_av_R_equivalents 0.0315
_diffrn_reflns_av_unetI/netI 0.0405
_diffrn_reflns_Laue_measured_fraction_full 1.000
_diffrn_reflns_Laue_measured_fraction_max 1.000
_diffrn_reflns_limit_h_max 13
_diffrn_reflns_limit_h_min -11
_diffrn_reflns_limit_k_max 9
_diffrn_reflns_limit_k_min -11
_diffrn_reflns_limit_l_max 14
_diffrn_reflns_limit_l_min -13
_diffrn_reflns_number 6037
_diffrn_reflns_point_group_measured_fraction_full 1.000
_diffrn_reflns_point_group_measured_fraction_max 1.000
_diffrn_reflns_theta_full 24.991
_diffrn_reflns_theta_max 24.991
_diffrn_reflns_theta_min 2.657
_diffrn_source 'micro-focus sealed X-ray tube'
_diffrn_source_type 'SuperNova (Mo) X-ray Source'
_exptl_absorpt_coefficient_mu 0.276
_exptl_absorpt_correction_T_max 1.00000
_exptl_absorpt_correction_T_min 0.81147
_exptl_absorpt_correction_type multi-scan
_exptl_absorpt_process_details
;
CrysAlisPro 1.171.38.43f (Rigaku Oxford Diffraction, 2015)
Empirical absorption correction using spherical harmonics,
 implemented in SCALE3 ABSPACK scaling algorithm.
;
_exptl_crystal_colour colourless
_exptl_crystal_colour_primary colourless
_exptl_crystal_density_diffrn 1.341
_exptl_crystal_description block
_exptl_crystal_F_000 568
_exptl_crystal_size_max 0.13
_exptl_crystal_size_mid 0.12
_exptl_crystal_size_min 0.1
_refine_diff_density_max 0.900
_refine_diff_density_min -0.518
_refine_diff_density_rms 0.057
_refine_ls_extinction_method none
_refine_ls_goodness_of_fit_ref 1.070
_refine_ls_hydrogen_treatment mixed
_refine_ls_matrix_type full
_refine_ls_number_parameters 180
_refine_ls_number_reflns 2370
_refine_ls_number_restraints 0
_refine_ls_restrained_S_all 1.070
_refine_ls_R_factor_all 0.0561
_refine_ls_R_factor_gt 0.0457
_refine_ls_shift/su_max 0.000
_refine_ls_shift/su_mean 0.000
_refine_ls_structure_factor_coef Fsqd
_refine_ls_weighting_details 'w=1/[\s^2^(Fo^2^)+(0.0544P)^2^+0.9693P] where P=(Fo^2^+2Fc^2^)/3'
_refine_ls_weighting_scheme calc
_refine_ls_wR_factor_gt 0.1136
_refine_ls_wR_factor_ref 0.1220
_reflns_Friedel_coverage 0.000
_reflns_number_gt 1982
_reflns_number_total 2370
_reflns_threshold_expression 'I > 2\s(I)'
_cod_data_source_file d0gc00130a2.cif
_cod_data_source_block as-zhou
_cod_depositor_comments
;Adding full bibliography for 7239973--7239974.cif.

 Adding full bibliography for 7239973--7239974.cif.
;
_cod_database_code 7239973
_shelx_shelxl_version_number 2018/3
_shelx_space_group_comment
;
The symmetry employed for this shelxl refinement is uniquely defined
by the following loop, which should always be used as a source of
symmetry information in preference to the above space-group names.
They are only intended as comments.
;
_reflns_odcompleteness_completeness 99.90
_reflns_odcompleteness_iscentric 1
_reflns_odcompleteness_theta 26.32
_olex2_refinement_description
;
1. Fixed Uiso
 At 1.2 times of:
  All C(H) groups, All C(H,H) groups, All N(H) groups
2.a Riding coordinates:
 N1(H1)
2.b Secondary CH2 refined with riding coordinates:
 C9(H9A,H9B)
2.c Aromatic/amide H refined with riding coordinates:
 C2(H2), C3(H3), C4(H4), C5(H5), C11(H11), C12(H12), C14(H14), C15(H15)
;
_olex2_submission_special_instructions 'No special instructions were received'
_oxdiff_exptl_absorpt_empirical_details
;
Empirical correction (ABSPACK) includes:
- Absorption correction using spherical harmonics
- Frame scaling
;
_oxdiff_exptl_absorpt_empirical_full_max 1.304
_oxdiff_exptl_absorpt_empirical_full_min 0.669

loop_
_space_group_symop_operation_xyz
'x, y, z'
'-x, y+1/2, -z+1/2'
'-x, -y, -z'
'x, -y-1/2, z-1/2'

loop_
_atom_site_label
_atom_site_type_symbol
_atom_site_fract_x
_atom_site_fract_y
_atom_site_fract_z
_atom_site_U_iso_or_equiv
_atom_site_adp_type
_atom_site_occupancy
_atom_site_site_symmetry_order
_atom_site_calc_flag
_atom_site_refinement_flags_posn
_atom_site_refinement_flags_adp
_atom_site_refinement_flags_occupancy
_atom_site_disorder_assembly
_atom_site_disorder_group
Cl1 Cl -0.58660(6) 0.62205(7) 0.24657(5) 0.0362(2) Uani 1 1 d . . . . .
O1 O -0.02440(14) 0.58825(15) 0.13124(13) 0.0224(4) Uani 1 1 d . . . . .
N1 N -0.09270(15) 0.79908(18) 0.15464(15) 0.0179(4) Uani 1 1 d . . . . .
H1 H -0.082020 0.801185 0.227454 0.021 Uiso 1 1 d R . . . .
N2 N -0.02436(17) 0.6946(2) -0.10553(16) 0.0178(4) Uani 1 1 d . . . . .
C1 C -0.14659(18) 0.8667(2) -0.02881(18) 0.0160(5) Uani 1 1 d . . . . .
C2 C -0.18570(19) 0.9546(2) -0.11386(19) 0.0216(5) Uani 1 1 d . . . . .
H2 H -0.188323 0.930311 -0.191029 0.026 Uiso 1 1 calc R . . . .
C3 C -0.2216(2) 1.0809(2) -0.0844(2) 0.0246(5) Uani 1 1 d . . . . .
H3 H -0.248202 1.143808 -0.141896 0.030 Uiso 1 1 calc R . . . .
C4 C -0.2186(2) 1.1144(2) 0.0284(2) 0.0239(5) Uani 1 1 d . . . . .
H4 H -0.247403 1.198919 0.046932 0.029 Uiso 1 1 calc R . . . .
C5 C -0.17457(19) 1.0280(2) 0.1152(2) 0.0207(5) Uani 1 1 d . . . . .
H5 H -0.169422 1.053191 0.192412 0.025 Uiso 1 1 calc R . . . .
C6 C -0.13865(18) 0.9043(2) 0.08485(18) 0.0162(5) Uani 1 1 d . . . . .
C7 C -0.07051(18) 0.6915(2) 0.09376(18) 0.0168(5) Uani 1 1 d . . . . .
C8 C -0.11372(18) 0.7217(2) -0.03316(18) 0.0161(5) Uani 1 1 d . . . . .
C9 C -0.2238(2) 0.6337(2) -0.07450(19) 0.0199(5) Uani 1 1 d . . . . .
H9A H -0.261543 0.665822 -0.149777 0.024 Uiso 1 1 calc R . . . .
H9B H -0.196397 0.541726 -0.084004 0.024 Uiso 1 1 calc R . . . .
C10 C -0.31660(19) 0.6317(2) 0.00345(19) 0.0184(5) Uani 1 1 d . . . . .
C11 C -0.3284(2) 0.5208(2) 0.0703(2) 0.0230(5) Uani 1 1 d . . . . .
H11 H -0.278439 0.446088 0.065188 0.028 Uiso 1 1 calc R . . . .
C12 C -0.4118(2) 0.5169(2) 0.1444(2) 0.0253(5) Uani 1 1 d . . . . .
H12 H -0.419963 0.439919 0.188488 0.030 Uiso 1 1 calc R . . . .
C13 C -0.4823(2) 0.6268(2) 0.1529(2) 0.0247(6) Uani 1 1 d . . . . .
C14 C -0.4735(2) 0.7384(2) 0.0878(2) 0.0267(6) Uani 1 1 d . . . . .
H14 H -0.522777 0.813344 0.094349 0.032 Uiso 1 1 calc R . . . .
C15 C -0.39154(19) 0.7397(2) 0.0126(2) 0.0230(5) Uani 1 1 d . . . . .
H15 H -0.386328 0.815542 -0.033562 0.028 Uiso 1 1 calc R . . . .
H2A H -0.002(2) 0.615(3) -0.098(2) 0.017(6) Uiso 1 1 d . . . . .
H2B H 0.037(2) 0.752(3) -0.087(2) 0.020(6) Uiso 1 1 d . . . . .

loop_
_atom_site_aniso_label
_atom_site_aniso_U_11
_atom_site_aniso_U_22
_atom_site_aniso_U_33
_atom_site_aniso_U_23
_atom_site_aniso_U_13
_atom_site_aniso_U_12
Cl1 0.0279(4) 0.0486(5) 0.0345(4) -0.0039(3) 0.0121(3) -0.0084(3)
O1 0.0309(9) 0.0190(9) 0.0166(8) 0.0024(7) 0.0011(7) 0.0071(7)
N1 0.0216(9) 0.0202(10) 0.0116(9) -0.0015(8) 0.0021(7) 0.0017(7)
N2 0.0203(10) 0.0165(11) 0.0166(10) 0.0003(8) 0.0025(8) 0.0006(9)
C1 0.0140(10) 0.0168(11) 0.0169(11) -0.0010(9) 0.0012(9) -0.0007(8)
C2 0.0216(11) 0.0244(13) 0.0176(11) 0.0032(10) -0.0006(9) 0.0001(9)
C3 0.0231(12) 0.0206(12) 0.0292(13) 0.0058(10) 0.0006(10) 0.0032(9)
C4 0.0187(12) 0.0156(12) 0.0366(14) -0.0028(10) 0.0017(10) 0.0015(9)
C5 0.0172(11) 0.0220(12) 0.0228(12) -0.0048(10) 0.0025(9) -0.0010(9)
C6 0.0119(10) 0.0178(11) 0.0189(11) 0.0004(9) 0.0018(8) -0.0008(8)
C7 0.0169(11) 0.0194(12) 0.0144(11) -0.0007(9) 0.0031(9) -0.0022(9)
C8 0.0183(11) 0.0162(11) 0.0133(11) -0.0006(9) 0.0012(8) 0.0005(9)
C9 0.0235(12) 0.0183(12) 0.0169(12) -0.0030(10) -0.0001(9) -0.0011(9)
C10 0.0182(11) 0.0181(12) 0.0173(11) -0.0014(9) -0.0025(9) -0.0045(9)
C11 0.0214(12) 0.0204(12) 0.0259(13) -0.0008(10) -0.0006(10) -0.0003(9)
C12 0.0239(12) 0.0264(13) 0.0237(13) 0.0071(10) -0.0025(10) -0.0073(10)
C13 0.0175(11) 0.0346(14) 0.0217(13) -0.0052(11) 0.0023(10) -0.0064(10)
C14 0.0186(12) 0.0248(13) 0.0366(15) -0.0055(11) 0.0033(11) -0.0002(9)
C15 0.0186(11) 0.0206(12) 0.0288(14) 0.0025(10) 0.0008(10) -0.0030(9)

loop_
_atom_type_symbol
_atom_type_description
_atom_type_scat_dispersion_real
_atom_type_scat_dispersion_imag
_atom_type_scat_source
C C 0.0033 0.0016 'International Tables Vol C Tables 4.2.6.8 and 6.1.1.4'
H H 0.0000 0.0000 'International Tables Vol C Tables 4.2.6.8 and 6.1.1.4'
Cl Cl 0.1484 0.1585 'International Tables Vol C Tables 4.2.6.8 and 6.1.1.4'
N N 0.0061 0.0033 'International Tables Vol C Tables 4.2.6.8 and 6.1.1.4'
O O 0.0106 0.0060 'International Tables Vol C Tables 4.2.6.8 and 6.1.1.4'

loop_
_geom_angle_atom_site_label_1
_geom_angle_atom_site_label_2
_geom_angle_atom_site_label_3
_geom_angle
_geom_angle_site_symmetry_1
_geom_angle_site_symmetry_3
_geom_angle_publ_flag
C6 N1 H1 124.5 . . ?
C7 N1 H1 123.7 . . ?
C7 N1 C6 111.73(17) . . ?
C8 N2 H2A 109.7(16) . . ?
C8 N2 H2B 108.2(15) . . ?
H2A N2 H2B 112(2) . . ?
C2 C1 C6 120.7(2) . . ?
C2 C1 C8 130.8(2) . . ?
C6 C1 C8 108.35(18) . . ?
C1 C2 H2 120.8 . . ?
C1 C2 C3 118.4(2) . . ?
C3 C2 H2 120.8 . . ?
C2 C3 H3 119.9 . . ?
C4 C3 C2 120.2(2) . . ?
C4 C3 H3 119.9 . . ?
C3 C4 H4 119.1 . . ?
C3 C4 C5 121.8(2) . . ?
C5 C4 H4 119.1 . . ?
C4 C5 H5 121.3 . . ?
C6 C5 C4 117.3(2) . . ?
C6 C5 H5 121.3 . . ?
C1 C6 N1 109.67(18) . . ?
C5 C6 N1 128.9(2) . . ?
C5 C6 C1 121.5(2) . . ?
O1 C7 N1 126.3(2) . . ?
O1 C7 C8 125.49(19) . . ?
N1 C7 C8 108.20(18) . . ?
N2 C8 C1 113.57(18) . . ?
N2 C8 C7 113.48(17) . . ?
N2 C8 C9 107.71(17) . . ?
C1 C8 C7 101.47(17) . . ?
C1 C8 C9 111.87(17) . . ?
C7 C8 C9 108.66(17) . . ?
C8 C9 H9A 108.6 . . ?
C8 C9 H9B 108.6 . . ?
H9A C9 H9B 107.6 . . ?
C10 C9 C8 114.55(17) . . ?
C10 C9 H9A 108.6 . . ?
C10 C9 H9B 108.6 . . ?
C11 C10 C9 120.1(2) . . ?
C11 C10 C15 117.9(2) . . ?
C15 C10 C9 121.9(2) . . ?
C10 C11 H11 119.3 . . ?
C12 C11 C10 121.4(2) . . ?
C12 C11 H11 119.3 . . ?
C11 C12 H12 120.6 . . ?
C13 C12 C11 118.8(2) . . ?
C13 C12 H12 120.6 . . ?
C12 C13 Cl1 118.77(19) . . ?
C12 C13 C14 121.4(2) . . ?
C14 C13 Cl1 119.83(19) . . ?
C13 C14 H14 120.5 . . ?
C13 C14 C15 119.0(2) . . ?
C15 C14 H14 120.5 . . ?
C10 C15 H15 119.3 . . ?
C14 C15 C10 121.3(2) . . ?
C14 C15 H15 119.3 . . ?

loop_
_geom_bond_atom_site_label_1
_geom_bond_atom_site_label_2
_geom_bond_distance
_geom_bond_site_symmetry_2
_geom_bond_publ_flag
Cl1 C13 1.748(2) . ?
O1 C7 1.219(3) . ?
N1 H1 0.8601 . ?
N1 C6 1.400(3) . ?
N1 C7 1.350(3) . ?
N2 C8 1.454(3) . ?
N2 H2A 0.84(3) . ?
N2 H2B 0.91(3) . ?
C1 C2 1.370(3) . ?
C1 C6 1.399(3) . ?
C1 C8 1.512(3) . ?
C2 H2 0.9500 . ?
C2 C3 1.397(3) . ?
C3 H3 0.9500 . ?
C3 C4 1.385(3) . ?
C4 H4 0.9500 . ?
C4 C5 1.388(3) . ?
C5 H5 0.9500 . ?
C5 C6 1.377(3) . ?
C7 C8 1.551(3) . ?
C8 C9 1.551(3) . ?
C9 H9A 0.9900 . ?
C9 H9B 0.9900 . ?
C9 C10 1.507(3) . ?
C10 C11 1.392(3) . ?
C10 C15 1.395(3) . ?
C11 H11 0.9500 . ?
C11 C12 1.390(3) . ?
C12 H12 0.9500 . ?
C12 C13 1.379(3) . ?
C13 C14 1.379(3) . ?
C14 H14 0.9500 . ?
C14 C15 1.387(3) . ?
C15 H15 0.9500 . ?

loop_
_geom_torsion_atom_site_label_1
_geom_torsion_atom_site_label_2
_geom_torsion_atom_site_label_3
_geom_torsion_atom_site_label_4
_geom_torsion
_geom_torsion_site_symmetry_1
_geom_torsion_site_symmetry_2
_geom_torsion_site_symmetry_3
_geom_torsion_site_symmetry_4
_geom_torsion_publ_flag
Cl1 C13 C14 C15 -178.98(18) . . . . ?
O1 C7 C8 N2 -50.8(3) . . . . ?
O1 C7 C8 C1 -173.0(2) . . . . ?
O1 C7 C8 C9 69.0(3) . . . . ?
N1 C7 C8 N2 129.15(19) . . . . ?
N1 C7 C8 C1 6.9(2) . . . . ?
N1 C7 C8 C9 -111.07(19) . . . . ?
N2 C8 C9 C10 169.91(18) . . . . ?
C1 C2 C3 C4 -0.7(3) . . . . ?
C1 C8 C9 C10 -64.6(2) . . . . ?
C2 C1 C6 N1 -177.93(18) . . . . ?
C2 C1 C6 C5 2.9(3) . . . . ?
C2 C1 C8 N2 54.4(3) . . . . ?
C2 C1 C8 C7 176.5(2) . . . . ?
C2 C1 C8 C9 -67.8(3) . . . . ?
C2 C3 C4 C5 3.4(3) . . . . ?
C3 C4 C5 C6 -2.9(3) . . . . ?
C4 C5 C6 N1 -179.2(2) . . . . ?
C4 C5 C6 C1 -0.3(3) . . . . ?
C6 N1 C7 O1 175.7(2) . . . . ?
C6 N1 C7 C8 -4.2(2) . . . . ?
C6 C1 C2 C3 -2.4(3) . . . . ?
C6 C1 C8 N2 -129.49(19) . . . . ?
C6 C1 C8 C7 -7.3(2) . . . . ?
C6 C1 C8 C9 108.3(2) . . . . ?
C7 N1 C6 C1 -0.8(2) . . . . ?
C7 N1 C6 C5 178.3(2) . . . . ?
C7 C8 C9 C10 46.6(2) . . . . ?
C8 C1 C2 C3 173.4(2) . . . . ?
C8 C1 C6 N1 5.5(2) . . . . ?
C8 C1 C6 C5 -173.68(19) . . . . ?
C8 C9 C10 C11 -105.5(2) . . . . ?
C8 C9 C10 C15 73.5(3) . . . . ?
C9 C10 C11 C12 178.9(2) . . . . ?
C9 C10 C15 C14 -177.5(2) . . . . ?
C10 C11 C12 C13 -1.3(3) . . . . ?
C11 C10 C15 C14 1.5(3) . . . . ?
C11 C12 C13 Cl1 -179.74(17) . . . . ?
C11 C12 C13 C14 1.4(3) . . . . ?
C12 C13 C14 C15 -0.2(3) . . . . ?
C13 C14 C15 C10 -1.3(3) . . . . ?
C15 C10 C11 C12 -0.2(3) . . . . ?
